data_7719245
loop_
_publ_author_name
'Jornet-Moll&#xe1;, Ver&#xf3;nica'
'G&#xf3;mez-Garc&#xed;a, Carlos J'
'Dolz-Lozano, Miquel J'
'Gim&#xe9;nez-Saiz, Carlos'
'Romero, Francisco M.'

_publ_section_title
;
 Synthesis, structure and slow magnetic relaxation of lanthanoid
 coordination polymers based on ethynyl-bridged picolinate ligands.
;
_journal_issue 35
_journal_name_full 'Dalton transactions (Cambridge, England : 2003)'
_journal_page_first 13143
_journal_page_last 13154
_journal_paper_doi 10.1039/d5dt01330e
_journal_volume 54
_journal_year 2025
_chemical_formula_moiety 'C30 H18 Gd N2 O10, C2 H8 N'
_chemical_formula_sum 'C32 H26 Gd N3 O10'
_chemical_formula_weight 769.81
_space_group_crystal_system monoclinic
_space_group_IT_number 15
_space_group_name_Hall '-I 2ya'
_space_group_name_H-M_alt 'I 1 2/a 1'
_atom_sites_solution_hydrogens mixed
_atom_sites_solution_primary difmap
_atom_sites_solution_secondary geom
_audit_creation_method SHELXL-2019/3
_audit_update_record
;
2025-05-14 deposited with the CCDC.	2025-08-01 downloaded from the CCDC.
;
_cell_angle_alpha 90
_cell_angle_beta 98.214(2)
_cell_angle_gamma 90
_cell_formula_units_Z 4
_cell_length_a 11.9735(2)
_cell_length_b 10.7027(2)
_cell_length_c 24.6745(4)
_cell_measurement_reflns_used 19616
_cell_measurement_temperature 119.9(3)
_cell_measurement_theta_max 27.7110
_cell_measurement_theta_min 3.7890
_cell_volume 3129.57(9)
_computing_cell_refinement 'CrysAlisPro 1.171.39.46 (Rigaku OD, 2018)'
_computing_data_collection 'CrysAlisPro 1.171.39.46 (Rigaku OD, 2018)'
_computing_data_reduction 'CrysAlisPro 1.171.39.46 (Rigaku OD, 2018)'
_computing_structure_refinement 'SHELXL-2019/2 (Sheldrick, 2019)'
_computing_structure_solution 'SHELXL-2018/3 (Sheldrick, 2018)'
_diffrn_ambient_environment N~2~
_diffrn_ambient_temperature 119.9(3)
_diffrn_detector 'CCD plate'
_diffrn_detector_area_resol_mean 16.0267
_diffrn_detector_type Sapphire3
_diffrn_measured_fraction_theta_full 0.997
_diffrn_measured_fraction_theta_max 0.942
_diffrn_measurement_details
;
List of Runs (angles in degrees, time in seconds):

  # Type    Start    End  Width  t~exp~   \w     \q     \k     \f   Frames
#--------------------------------------------------------------------------
  1  \w    -20.00  25.90   0.90    5.00    --  -17.76 -99.00-150.00   51
  2  \w    -88.00   5.60   0.90    5.00    --  -17.76 -57.00-120.00  104
  3  \w    -97.00 -35.80   0.90    5.00    --  -17.76-178.00  60.00   68
  4  \w    -20.00  25.90   0.90    5.00    --  -17.76 -99.00 -60.00   51
  5  \w    -88.00   5.60   0.90    5.00    --  -17.76 -57.00  90.00  104
  6  \w    -88.00   5.60   0.90    5.00    --  -17.76 -57.00   0.00  104
  7  \w    -84.00  57.30   0.90    5.00    --  -17.76  19.00  60.00  157
  8  \w    -41.00  51.70   0.90    5.00    --  -17.76  57.00-120.00  103
  9  \w    -81.00  -6.30   0.90    5.00    --  -17.76 131.00-123.00   83
 10  \w    -41.00  51.70   0.90    5.00    --  -17.76  57.00 150.00  103
 11  \w    -20.00  25.90   0.90    5.00    --  -17.76 -99.00 150.00   51
 12  \w    -20.00  62.80   0.90    5.00    --   18.62 -99.00 120.00   92
 13  \w     35.00  61.10   0.90    5.00    --   18.62 178.00   0.00   29
;
_diffrn_measurement_device_type 'four-circle diffractometer'
_diffrn_measurement_method '\w scans'
_diffrn_orient_matrix_type 'CrysAlisPro convention (1999,Acta A55,543-557)'
_diffrn_orient_matrix_UB_11 -0.0066603000
_diffrn_orient_matrix_UB_12 0.0239481000
_diffrn_orient_matrix_UB_13 -0.0270689000
_diffrn_orient_matrix_UB_21 -0.0013583000
_diffrn_orient_matrix_UB_22 -0.0617661000
_diffrn_orient_matrix_UB_23 -0.0104912000
_diffrn_orient_matrix_UB_31 -0.0594751000
_diffrn_orient_matrix_UB_32 -0.0012698000
_diffrn_orient_matrix_UB_33 -0.0008929000
_diffrn_radiation_monochromator mirror
_diffrn_radiation_probe x-ray
_diffrn_radiation_type MoK\a
_diffrn_radiation_wavelength 0.71073
_diffrn_reflns_av_R_equivalents 0.0251
_diffrn_reflns_av_unetI/netI 0.0153
_diffrn_reflns_Laue_measured_fraction_full 0.997
_diffrn_reflns_Laue_measured_fraction_max 0.942
_diffrn_reflns_limit_h_max 15
_diffrn_reflns_limit_h_min -14
_diffrn_reflns_limit_k_max 13
_diffrn_reflns_limit_k_min -13
_diffrn_reflns_limit_l_max 32
_diffrn_reflns_limit_l_min -31
_diffrn_reflns_number 26278
_diffrn_reflns_point_group_measured_fraction_full 0.997
_diffrn_reflns_point_group_measured_fraction_max 0.942
_diffrn_reflns_theta_full 25.242
_diffrn_reflns_theta_max 27.628
_diffrn_reflns_theta_min 3.337
_diffrn_source 'micro-focus sealed X-ray tube'
_diffrn_source_type 'SuperNova (Mo) X-ray Source'
_exptl_absorpt_coefficient_mu 2.182
_exptl_absorpt_correction_T_max 1.000
_exptl_absorpt_correction_T_min 0.340
_exptl_absorpt_correction_type gaussian
_exptl_absorpt_process_details
;
CrysAlisPro 1.171.39.46 (Rigaku Oxford Diffraction, 2018)
Numerical absorption correction based on gaussian integration over
			a multifaceted crystal model
Empirical absorption correction using spherical harmonics,
 implemented in SCALE3 ABSPACK scaling algorithm.
;
_exptl_crystal_colour colourless
_exptl_crystal_density_diffrn 1.634
_exptl_crystal_description spearhead
_exptl_crystal_F_000 1532
_exptl_crystal_preparation 'Magnetic properties'
_exptl_crystal_size_max 0.390
_exptl_crystal_size_mid 0.281
_exptl_crystal_size_min 0.150
_refine_diff_density_max 0.635
_refine_diff_density_min -0.243
_refine_diff_density_rms 0.060
_refine_ls_extinction_method none
_refine_ls_goodness_of_fit_ref 1.111
_refine_ls_hydrogen_treatment hetero
_refine_ls_matrix_type full
_refine_ls_number_parameters 218
_refine_ls_number_reflns 3421
_refine_ls_number_restraints 0
_refine_ls_restrained_S_all 1.111
_refine_ls_R_factor_all 0.0153
_refine_ls_R_factor_gt 0.0143
_refine_ls_shift/su_max 0.000
_refine_ls_shift/su_mean 0.000
_refine_ls_structure_factor_coef Fsqd
_refine_ls_weighting_details 'w=1/[\s^2^(Fo^2^)+(0.0148P)^2^+4.2193P] where P=(Fo^2^+2Fc^2^)/3'
_refine_ls_weighting_scheme calc
_refine_ls_wR_factor_gt 0.0365
_refine_ls_wR_factor_ref 0.0371
_reflns_Friedel_coverage 0.000
_reflns_number_gt 3301
_reflns_number_total 3421
_reflns_threshold_expression 'I > 2\s(I)'
_cod_data_source_file d5dt01330e2.cif
_cod_data_source_block picCOOGd-c2
_cod_depositor_comments 'Adding full bibliography for 7719245--7719249.cif.'
_cod_original_sg_symbol_H-M 'I 2/a'
_cod_database_code 7719245
_shelx_shelxl_version_number 2019/3
_shelx_space_group_comment
;
The symmetry employed for this shelxl refinement is uniquely defined
by the following loop, which should always be used as a source of
symmetry information in preference to the above space-group names.
They are only intended as comments.
;
_shelx_estimated_absorpt_t_min 0.483
_shelx_estimated_absorpt_t_max 0.736

loop_
_space_group_symop_operation_xyz
'x, y, z'
'-x+1/2, y, -z'
'x+1/2, y+1/2, z+1/2'
'-x+1, y+1/2, -z+1/2'
'-x, -y, -z'
'x-1/2, -y, z'
'-x+1/2, -y+1/2, -z+1/2'
'x, -y+1/2, z+1/2'

loop_
_atom_site_label
_atom_site_type_symbol
_atom_site_fract_x
_atom_site_fract_y
_atom_site_fract_z
_atom_site_U_iso_or_equiv
_atom_site_adp_type
_atom_site_occupancy
_atom_site_site_symmetry_order
_atom_site_calc_flag
_atom_site_refinement_flags_posn
_atom_site_refinement_flags_adp
_atom_site_refinement_flags_occupancy
_atom_site_disorder_assembly
_atom_site_disorder_group
Gd1 Gd 0.750000 0.56203(2) 0.000000 0.01248(4) Uani 1 2 d S T P . .
O1 O 0.68262(10) 0.48264(11) 0.07777(5) 0.0188(2) Uani 1 1 d . . . . .
O2 O 0.79177(10) 0.33326(12) 0.12103(5) 0.0243(3) Uani 1 1 d . . . . .
O3 O 0.07287(9) 0.17147(11) 0.49502(5) 0.0163(2) Uani 1 1 d . . . . .
O4 O -0.05604(10) 0.30801(12) 0.45611(5) 0.0249(3) Uani 1 1 d . . . . .
O1W O 0.87966(10) 0.40533(12) 0.03555(5) 0.0198(3) Uani 1 1 d . . . . .
H1WA H 0.936(2) 0.384(2) 0.0256(9) 0.030 Uiso 1 1 d . U . . .
H1WB H 0.8617(19) 0.375(2) 0.0633(10) 0.030 Uiso 1 1 d . U . . .
N1 N 0.21301(11) 0.22993(13) 0.42460(6) 0.0169(3) Uani 1 1 d . . . . .
C1 C 0.70659(13) 0.40209(16) 0.11538(7) 0.0175(3) Uani 1 1 d . . . . .
C2 C 0.62659(13) 0.39256(17) 0.15736(7) 0.0177(3) Uani 1 1 d . . . . .
C3 C 0.64656(14) 0.30612(19) 0.19961(7) 0.0253(4) Uani 1 1 d . . . . .
H3 H 0.710151 0.252347 0.201688 0.030 Uiso 1 1 calc R U . . .
C4 C 0.57463(15) 0.2975(2) 0.23877(8) 0.0279(4) Uani 1 1 d . . . . .
H4 H 0.589907 0.239137 0.267890 0.033 Uiso 1 1 calc R U . . .
C5 C 0.47981(14) 0.37451(18) 0.23549(7) 0.0210(4) Uani 1 1 d . . . . .
C6 C 0.45911(15) 0.46043(17) 0.19279(7) 0.0216(4) Uani 1 1 d . . . . .
H6 H 0.394639 0.513025 0.190097 0.026 Uiso 1 1 calc R U . . .
C7 C 0.53239(14) 0.46931(17) 0.15422(7) 0.0210(4) Uani 1 1 d . . . . .
H7 H 0.518006 0.528490 0.125370 0.025 Uiso 1 1 calc R U . . .
C8 C 0.03487(13) 0.25253(15) 0.45919(7) 0.0161(3) Uani 1 1 d . . . . .
C9 C 0.11012(13) 0.28276(15) 0.41641(7) 0.0160(3) Uani 1 1 d . . . . .
C10 C 0.07516(14) 0.36060(17) 0.37238(7) 0.0212(4) Uani 1 1 d . . . . .
H10 H 0.001961 0.396755 0.367907 0.025 Uiso 1 1 calc R U . . .
C11 C 0.14807(15) 0.38494(18) 0.33509(7) 0.0246(4) Uani 1 1 d . . . . .
H11 H 0.125294 0.437025 0.304315 0.029 Uiso 1 1 calc R U . . .
C12 C 0.25584(14) 0.33193(17) 0.34322(7) 0.0218(4) Uani 1 1 d . . . . .
C13 C 0.28411(14) 0.25477(17) 0.38882(7) 0.0202(3) Uani 1 1 d . . . . .
H13 H 0.357176 0.218297 0.394679 0.024 Uiso 1 1 calc R U . . .
C14 C 0.33553(15) 0.35155(18) 0.30605(7) 0.0243(4) Uani 1 1 d . . . . .
C15 C 0.40216(15) 0.36325(18) 0.27460(7) 0.0241(4) Uani 1 1 d . . . . .
N2 N -0.250000 0.3431(2) 0.500000 0.0240(5) Uani 1 2 d S T P . .
H2N H -0.1965(18) 0.294(2) 0.4871(9) 0.036 Uiso 1 1 d . U . . .
C16 C -0.30236(18) 0.41947(19) 0.45349(10) 0.0352(5) Uani 1 1 d . . . . .
H16A H -0.335835 0.364554 0.423750 0.053 Uiso 1 1 calc R U . . .
H16B H -0.361275 0.472309 0.465260 0.053 Uiso 1 1 calc R U . . .
H16C H -0.244785 0.472313 0.440528 0.053 Uiso 1 1 calc R U . . .

loop_
_atom_site_aniso_label
_atom_site_aniso_U_11
_atom_site_aniso_U_22
_atom_site_aniso_U_33
_atom_site_aniso_U_23
_atom_site_aniso_U_13
_atom_site_aniso_U_12
Gd1 0.01104(6) 0.01707(6) 0.01078(6) 0.000 0.00649(4) 0.000
O1 0.0200(6) 0.0246(6) 0.0141(6) 0.0047(5) 0.0102(5) 0.0008(5)
O2 0.0181(6) 0.0338(7) 0.0232(6) 0.0081(5) 0.0103(5) 0.0047(5)
O3 0.0129(5) 0.0215(6) 0.0160(6) 0.0030(5) 0.0077(4) 0.0006(4)
O4 0.0164(6) 0.0304(7) 0.0310(7) 0.0090(6) 0.0139(5) 0.0069(5)
O1W 0.0154(6) 0.0280(7) 0.0183(6) 0.0050(5) 0.0105(5) 0.0060(5)
N1 0.0136(6) 0.0225(7) 0.0161(7) 0.0033(6) 0.0075(5) 0.0003(5)
C1 0.0154(8) 0.0243(8) 0.0136(8) -0.0011(7) 0.0049(6) -0.0037(7)
C2 0.0144(7) 0.0270(9) 0.0124(8) 0.0018(7) 0.0042(6) -0.0035(7)
C3 0.0165(8) 0.0383(11) 0.0224(9) 0.0105(8) 0.0068(7) 0.0044(7)
C4 0.0226(9) 0.0418(11) 0.0208(9) 0.0156(8) 0.0082(7) 0.0035(8)
C5 0.0163(8) 0.0330(10) 0.0152(8) 0.0031(7) 0.0069(7) -0.0031(7)
C6 0.0181(8) 0.0286(9) 0.0197(9) 0.0033(7) 0.0079(7) 0.0025(7)
C7 0.0216(8) 0.0260(9) 0.0167(8) 0.0071(7) 0.0071(7) 0.0004(7)
C8 0.0142(7) 0.0189(8) 0.0166(8) -0.0016(6) 0.0066(6) -0.0024(6)
C9 0.0128(7) 0.0202(8) 0.0164(8) 0.0000(6) 0.0065(6) -0.0013(6)
C10 0.0141(8) 0.0285(9) 0.0217(9) 0.0046(7) 0.0046(7) 0.0024(7)
C11 0.0218(9) 0.0340(10) 0.0185(9) 0.0108(8) 0.0051(7) 0.0023(8)
C12 0.0186(8) 0.0294(9) 0.0190(9) 0.0035(7) 0.0087(7) -0.0011(7)
C13 0.0140(7) 0.0288(9) 0.0198(8) 0.0056(7) 0.0097(6) 0.0027(7)
C14 0.0213(8) 0.0334(10) 0.0196(9) 0.0086(7) 0.0076(7) 0.0019(7)
C15 0.0196(8) 0.0353(10) 0.0181(9) 0.0071(7) 0.0057(7) 0.0000(7)
N2 0.0191(10) 0.0195(10) 0.0367(13) 0.000 0.0152(9) 0.000
C16 0.0334(11) 0.0280(10) 0.0468(13) 0.0086(9) 0.0142(10) 0.0053(8)

loop_
_atom_type_symbol
_atom_type_description
_atom_type_scat_dispersion_real
_atom_type_scat_dispersion_imag
_atom_type_scat_source
C C 0.0033 0.0016 'International Tables Vol C Tables 4.2.6.8 and 6.1.1.4'
H H 0.0000 0.0000 'International Tables Vol C Tables 4.2.6.8 and 6.1.1.4'
N N 0.0061 0.0033 'International Tables Vol C Tables 4.2.6.8 and 6.1.1.4'
O O 0.0106 0.0060 'International Tables Vol C Tables 4.2.6.8 and 6.1.1.4'
Gd Gd -0.1653 3.9035 'International Tables Vol C Tables 4.2.6.8 and 6.1.1.4'

loop_
_geom_angle_atom_site_label_1
_geom_angle_atom_site_label_2
_geom_angle_atom_site_label_3
_geom_angle
_geom_angle_site_symmetry_1
_geom_angle_site_symmetry_3
_geom_angle_publ_flag
O1 Gd1 O1 137.50(6) . 2_655 ?
O1 Gd1 O1W 76.26(4) . 2_655 ?
O1 Gd1 O1W 73.98(4) 2_655 2_655 ?
O1 Gd1 O1W 73.98(4) . . ?
O1 Gd1 O1W 76.25(4) 2_655 . ?
O1W Gd1 O1W 89.77(6) 2_655 . ?
O1 Gd1 O3 122.51(4) . 4 ?
O1 Gd1 O3 79.32(4) 2_655 4 ?
O1W Gd1 O3 152.73(4) 2_655 4 ?
O1W Gd1 O3 78.44(4) . 4 ?
O1 Gd1 O3 79.32(4) . 3_554 ?
O1 Gd1 O3 122.51(4) 2_655 3_554 ?
O1W Gd1 O3 78.44(4) 2_655 3_554 ?
O1W Gd1 O3 152.73(4) . 3_554 ?
O3 Gd1 O3 121.86(5) 4 3_554 ?
O1 Gd1 N1 72.89(4) . 4 ?
O1 Gd1 N1 143.06(4) 2_655 4 ?
O1W Gd1 N1 142.84(4) 2_655 4 ?
O1W Gd1 N1 100.98(4) . 4 ?
O3 Gd1 N1 64.25(4) 4 4 ?
O3 Gd1 N1 75.96(4) 3_554 4 ?
O1 Gd1 N1 143.06(4) . 3_554 ?
O1 Gd1 N1 72.89(4) 2_655 3_554 ?
O1W Gd1 N1 100.98(4) 2_655 3_554 ?
O1W Gd1 N1 142.84(4) . 3_554 ?
O3 Gd1 N1 75.96(4) 4 3_554 ?
O3 Gd1 N1 64.25(4) 3_554 3_554 ?
N1 Gd1 N1 91.66(6) 4 3_554 ?
C1 O1 Gd1 140.92(10) . . ?
C8 O3 Gd1 126.16(9) . 3_445 ?
Gd1 O1W H1WA 129.5(17) . . ?
Gd1 O1W H1WB 110.9(16) . . ?
H1WA O1W H1WB 119(2) . . ?
C13 N1 C9 118.24(14) . . ?
C13 N1 Gd1 123.69(11) . 3_445 ?
C9 N1 Gd1 117.44(10) . 3_445 ?
O2 C1 O1 125.29(15) . . ?
O2 C1 C2 118.08(15) . . ?
O1 C1 C2 116.60(14) . . ?
C7 C2 C3 119.17(15) . . ?
C7 C2 C1 120.74(15) . . ?
C3 C2 C1 120.09(15) . . ?
C4 C3 C2 120.67(17) . . ?
C4 C3 H3 119.7 . . ?
C2 C3 H3 119.7 . . ?
C3 C4 C5 120.10(17) . . ?
C3 C4 H4 120.0 . . ?
C5 C4 H4 120.0 . . ?
C6 C5 C4 119.26(15) . . ?
C6 C5 C15 120.03(16) . . ?
C4 C5 C15 120.69(16) . . ?
C7 C6 C5 120.16(16) . . ?
C7 C6 H6 119.9 . . ?
C5 C6 H6 119.9 . . ?
C6 C7 C2 120.64(16) . . ?
C6 C7 H7 119.7 . . ?
C2 C7 H7 119.7 . . ?
O4 C8 O3 126.51(14) . . ?
O4 C8 C9 117.46(15) . . ?
O3 C8 C9 116.03(13) . . ?
N1 C9 C10 122.59(14) . . ?
N1 C9 C8 115.35(14) . . ?
C10 C9 C8 122.06(14) . . ?
C11 C10 C9 119.15(15) . . ?
C11 C10 H10 120.4 . . ?
C9 C10 H10 120.4 . . ?
C10 C11 C12 119.10(16) . . ?
C10 C11 H11 120.4 . . ?
C12 C11 H11 120.4 . . ?
C11 C12 C13 117.90(15) . . ?
C11 C12 C14 122.35(16) . . ?
C13 C12 C14 119.73(16) . . ?
N1 C13 C12 123.02(15) . . ?
N1 C13 H13 118.5 . . ?
C12 C13 H13 118.5 . . ?
C15 C14 C12 177.6(2) . . ?
C14 C15 C5 178.0(2) . . ?
C16 N2 C16 112.6(2) . 2_456 ?
C16 N2 H2N 106.6(14) . . ?
C16 N2 H2N 110.1(14) 2_456 . ?
C16 N2 H2N 110.1(14) . 2_456 ?
C16 N2 H2N 106.6(14) 2_456 2_456 ?
H2N N2 H2N 111(3) . 2_456 ?
N2 C16 H16A 109.5 . . ?
N2 C16 H16B 109.5 . . ?
H16A C16 H16B 109.5 . . ?
N2 C16 H16C 109.5 . . ?
H16A C16 H16C 109.5 . . ?
H16B C16 H16C 109.5 . . ?

loop_
_geom_bond_atom_site_label_1
_geom_bond_atom_site_label_2
_geom_bond_distance
_geom_bond_site_symmetry_2
_geom_bond_publ_flag
Gd1 O1 2.3448(11) . ?
Gd1 O1 2.3448(11) 2_655 ?
Gd1 O1W 2.3672(12) 2_655 ?
Gd1 O1W 2.3672(12) . ?
Gd1 O3 2.4105(11) 4 ?
Gd1 O3 2.4105(11) 3_554 ?
Gd1 N1 2.5790(14) 4 ?
Gd1 N1 2.5790(14) 3_554 ?
O1 C1 1.269(2) . ?
O2 C1 1.250(2) . ?
O3 C8 1.275(2) . ?
O4 C8 1.233(2) . ?
O1W H1WA 0.78(2) . ?
O1W H1WB 0.81(2) . ?
N1 C13 1.338(2) . ?
N1 C9 1.344(2) . ?
C1 C2 1.511(2) . ?
C2 C7 1.388(2) . ?
C2 C3 1.389(2) . ?
C3 C4 1.386(2) . ?
C3 H3 0.9500 . ?
C4 C5 1.396(3) . ?
C4 H4 0.9500 . ?
C5 C6 1.394(2) . ?
C5 C15 1.438(2) . ?
C6 C7 1.387(2) . ?
C6 H6 0.9500 . ?
C7 H7 0.9500 . ?
C8 C9 1.517(2) . ?
C9 C10 1.385(2) . ?
C10 C11 1.381(2) . ?
C10 H10 0.9500 . ?
C11 C12 1.398(2) . ?
C11 H11 0.9500 . ?
C12 C13 1.398(2) . ?
C12 C14 1.430(2) . ?
C13 H13 0.9500 . ?
C14 C15 1.197(2) . ?
N2 C16 1.474(2) . ?
N2 C16 1.474(2) 2_456 ?
N2 H2N 0.92(2) . ?
N2 H2N 0.92(2) 2_456 ?
C16 H16A 0.9800 . ?
C16 H16B 0.9800 . ?
C16 H16C 0.9800 . ?

loop_
_geom_hbond_atom_site_label_D
_geom_hbond_atom_site_label_H
_geom_hbond_atom_site_label_A
_geom_hbond_distance_DH
_geom_hbond_distance_HA
_geom_hbond_distance_DA
_geom_hbond_angle_DHA
_geom_hbond_site_symmetry_A
_geom_hbond_publ_flag
O1W H1WA O3 0.78(2) 1.99(2) 2.7727(16) 176(2) 8_654 yes
O1W H1WB O2 0.81(2) 1.81(2) 2.6050(17) 166(2) . yes
N2 H2N O4 0.92(2) 1.95(2) 2.7251(11) 141(2) . yes

loop_
_geom_torsion_atom_site_label_1
_geom_torsion_atom_site_label_2
_geom_torsion_atom_site_label_3
_geom_torsion_atom_site_label_4
_geom_torsion
_geom_torsion_site_symmetry_1
_geom_torsion_site_symmetry_2
_geom_torsion_site_symmetry_3
_geom_torsion_site_symmetry_4
_geom_torsion_publ_flag
Gd1 O1 C1 O2 1.7(3) . . . . ?
Gd1 O1 C1 C2 179.75(11) . . . . ?
O2 C1 C2 C7 177.99(16) . . . . ?
O1 C1 C2 C7 -0.2(2) . . . . ?
O2 C1 C2 C3 -2.2(3) . . . . ?
O1 C1 C2 C3 179.59(16) . . . . ?
C7 C2 C3 C4 -1.0(3) . . . . ?
C1 C2 C3 C4 179.17(17) . . . . ?
C2 C3 C4 C5 1.2(3) . . . . ?
C3 C4 C5 C6 -0.5(3) . . . . ?
C3 C4 C5 C15 177.58(19) . . . . ?
C4 C5 C6 C7 -0.3(3) . . . . ?
C15 C5 C6 C7 -178.39(17) . . . . ?
C5 C6 C7 C2 0.4(3) . . . . ?
C3 C2 C7 C6 0.2(3) . . . . ?
C1 C2 C7 C6 -179.99(16) . . . . ?
Gd1 O3 C8 O4 179.30(13) 3_445 . . . ?
Gd1 O3 C8 C9 -0.8(2) 3_445 . . . ?
C13 N1 C9 C10 0.5(3) . . . . ?
Gd1 N1 C9 C10 -170.70(13) 3_445 . . . ?
C13 N1 C9 C8 -178.82(15) . . . . ?
Gd1 N1 C9 C8 9.99(18) 3_445 . . . ?
O4 C8 C9 N1 173.44(15) . . . . ?
O3 C8 C9 N1 -6.5(2) . . . . ?
O4 C8 C9 C10 -5.9(2) . . . . ?
O3 C8 C9 C10 174.18(16) . . . . ?
N1 C9 C10 C11 0.3(3) . . . . ?
C8 C9 C10 C11 179.58(16) . . . . ?
C9 C10 C11 C12 -1.0(3) . . . . ?
C10 C11 C12 C13 0.8(3) . . . . ?
C10 C11 C12 C14 179.21(18) . . . . ?
C9 N1 C13 C12 -0.6(3) . . . . ?
Gd1 N1 C13 C12 169.96(13) 3_445 . . . ?
C11 C12 C13 N1 0.0(3) . . . . ?
C14 C12 C13 N1 -178.45(17) . . . . ?
